data_9003837
loop_
_publ_author_name
'Bosi, F.'
'Andreozzi, G. B.'
'Federico, M.'
'Graziani, G.'
'Lucchesi, S.'

_publ_section_title
;
 Crystal chemistry of the elbaite-schorl series
 Sample: L1z
;
_journal_name_full 'American Mineralogist'
_journal_page_first 1784
_journal_page_last 1792
_journal_paper_doi 10.2138/am.2005.1827
_journal_volume 90
_journal_year 2005
_chemical_compound_source 'Cruziero pegmatite, Minas Gerais, Brazil'
_chemical_formula_sum
;Al6.705 B3 Ca0.071 F0.249 Fe2.014 H3.321 K0.007 Li0.05 Mg0.296 Mn0.036
 Na0.629 O30.751 Si5.832 Ti0.034 Zn0.031
;
_chemical_name_mineral Schorl
_space_group_IT_number 160
_symmetry_space_group_name_Hall 'R 3 -2"'
_symmetry_space_group_name_H-M 'R 3 m :H'
_cell_angle_alpha 90
_cell_angle_beta 90
_cell_angle_gamma 120
_cell_formula_units_Z 3
_cell_length_a 15.9842
_cell_length_b 15.9842
_cell_length_c 7.1581
_cell_volume 1583.836
_database_code_amcsd 0003961
_exptl_crystal_density_diffrn 3.210
_cod_original_sg_symbol_H-M 'R 3 m'
_cod_original_formula_sum
;Ca.071 Na.629 K.007 Ti.034 Al6.705 Fe2.014 Mn.036 Mg.296 Zn.031 Li.05 B3
 Si5.832 F.249 O30.751 H3.321
;
_cod_database_code 9003837

loop_
_space_group_symop_operation_xyz
x,y,z
2/3+x,1/3+y,1/3+z
1/3+x,2/3+y,2/3+z
x,x-y,z
2/3+x,1/3+x-y,1/3+z
1/3+x,2/3+x-y,2/3+z
-y,-x,z
2/3-y,1/3-x,1/3+z
1/3-y,2/3-x,2/3+z
-x+y,y,z
2/3-x+y,1/3+y,1/3+z
1/3-x+y,2/3+y,2/3+z
-y,x-y,z
2/3-y,1/3+x-y,1/3+z
1/3-y,2/3+x-y,2/3+z
-x+y,-x,z
2/3-x+y,1/3-x,1/3+z
1/3-x+y,2/3-x,2/3+z

loop_
_atom_site_label
_atom_site_fract_x
_atom_site_fract_y
_atom_site_fract_z
_atom_site_occupancy
_atom_site_U_iso_or_equiv
_atom_site_type_symbol
_atom_site_attached_hydrogens
CaX 0.00000 0.00000 0.22528 0.07100 0.02030 Ca 0
NaX 0.00000 0.00000 0.22528 0.62900 0.02030 Na 0
KX 0.00000 0.00000 0.22528 0.00700 0.02030 K 0
TiY 0.12454 0.06227 0.62850 0.01130 0.00805 Ti 0
AlY 0.12454 0.06227 0.62850 0.30870 0.00805 Al 0
Fe3+Y 0.12454 0.06227 0.62850 0.18800 0.00805 Fe 0
Fe2+Y 0.12454 0.06227 0.62850 0.40930 0.00805 Fe 0
MnY 0.12454 0.06227 0.62850 0.01200 0.00805 Mn 0
MgY 0.12454 0.06227 0.62850 0.04330 0.00805 Mg 0
ZnY 0.12454 0.06227 0.62850 0.01030 0.00805 Zn 0
LiY 0.12454 0.06227 0.62850 0.01670 0.00805 Li 0
AlZ 0.29848 0.26167 0.61089 0.93520 0.00490 Al 0
Fe3Z 0.29848 0.26167 0.61089 0.01580 0.00490 Fe 0
FeZ 0.29848 0.26167 0.61089 0.02130 0.00490 Fe 0
MgZ 0.29848 0.26167 0.61089 0.02770 0.00490 Mg 0
B 0.11022 0.22044 0.45450 1.00000 0.00540 B 0
SiT 0.19198 0.18997 0.00000 0.97200 0.00428 Si 0
AlT 0.19198 0.18997 0.00000 0.02800 0.00428 Al 0
F1W 0.00000 0.00000 0.78150 0.24900 0.04000 F 0
O-H1W 0.00000 0.00000 0.78150 0.32100 0.04000 O 1
O1 0.00000 0.00000 0.78150 0.43000 0.04000 O 0
O2 0.06159 0.12318 0.48544 1.00000 0.01390 O 0
O3V 0.26860 0.13430 0.50965 1.00000 0.01080 O 0
O4 0.09318 0.18636 0.06852 1.00000 0.00880 O 0
O5 0.18686 0.09343 0.09141 1.00000 0.00930 O 0
O6 0.19789 0.18751 0.77579 1.00000 0.00700 O 0
O7 0.28532 0.28577 0.07937 1.00000 0.00670 O 0
O8 0.20975 0.27057 0.44099 1.00000 0.00800 O 0
H3 0.25900 0.12950 0.39600 1.00000 0.07000 H 0

loop_
_cod_changelog_entry_id
_cod_changelog_entry_author
_cod_changelog_entry_date
_cod_changelog_entry_text
1
;cod-tools version 3.8.0
Id: cif_guess_AMCSD_atom_types 9581 2023-05-17 12:35:41Z saulius
;
2023-05-23T09:14:40+03:00
;Derived atom types and hydrogen counts
from atom names that follow the AMCSD naming convention
(Wat == water, O-H == hydroxyl).
;

loop_
_cod_related_entry_id
_cod_related_entry_database
_cod_related_entry_code
1 AMCSD 0003961
